data_7026084
loop_
_publ_author_name
'Marks, Sebastian'
'Panda, Tarun K.'
'Roesky, Peter W.'

_publ_section_title
;
 Bis(phosphinimino)methanides as non-innocent ligand in zinc chemistry:
 synthesis and structures.
;
_journal_issue 31
_journal_name_full 'Dalton transactions (Cambridge, England : 2003)'
_journal_page_first 7230
_journal_page_last 7235
_journal_paper_doi 10.1039/c0dt00186d
_journal_volume 39
_journal_year 2010
_chemical_formula_moiety 'C51 H54 N2 O P2 Si2 Zn, C4 H8 O'
_chemical_formula_sum 'C55 H62 N2 O2 P2 Si2 Zn'
_chemical_formula_weight 966.56
_chemical_name_systematic
;
?
;
_space_group_IT_number 14
_symmetry_cell_setting monoclinic
_symmetry_Int_Tables_number 14
_symmetry_space_group_name_Hall '-P 2ybc'
_symmetry_space_group_name_H-M 'P 1 21/c 1'
_atom_sites_solution_hydrogens geom
_atom_sites_solution_primary direct
_atom_sites_solution_secondary difmap
_audit_creation_date 09-09-15
_audit_creation_method 'STOE X-RED'
_cell_angle_alpha 90.00
_cell_angle_beta 98.72(3)
_cell_angle_gamma 90.00
_cell_formula_units_Z 4
_cell_length_a 10.987(2)
_cell_length_b 21.913(4)
_cell_length_c 21.031(4)
_cell_measurement_reflns_used 41234
_cell_measurement_temperature 203(2)
_cell_measurement_theta_max 27.28
_cell_measurement_theta_min 1.35
_cell_volume 5004.9(17)
_computing_cell_refinement 'STOE X-AREA, PLATON (A.L.Spek, 2005)'
_computing_data_collection 'STOE X-AREA'
_computing_data_reduction 'STOE X-RED, PLATON (A.L.Spek, 2005)'
_computing_molecular_graphics 'Diamond 2.1e/3'
_computing_publication_material 'X-STEP32, Microsoft Word'
_computing_structure_refinement 'SHELXL-97 (Sheldrick, 1997)'
_computing_structure_solution 'SHELXS-97 (Sheldrick, 1997)'
_diffrn_ambient_temperature 203(2)
_diffrn_detector_area_resol_mean 6.67
_diffrn_measured_fraction_theta_full 0.998
_diffrn_measured_fraction_theta_max 0.998
_diffrn_measurement_device_type 'STOE IPDS 2'
_diffrn_measurement_method 'area detector'
_diffrn_radiation_monochromator graphite
_diffrn_radiation_source 'fine-focus sealed tube'
_diffrn_radiation_type MoK\a
_diffrn_radiation_wavelength 0.71073
_diffrn_reflns_av_R_equivalents 0.1287
_diffrn_reflns_av_sigmaI/netI 0.0720
_diffrn_reflns_limit_h_max 12
_diffrn_reflns_limit_h_min -13
_diffrn_reflns_limit_k_max 27
_diffrn_reflns_limit_k_min -27
_diffrn_reflns_limit_l_max 26
_diffrn_reflns_limit_l_min -26
_diffrn_reflns_number 49953
_diffrn_reflns_theta_full 26.76
_diffrn_reflns_theta_max 26.76
_diffrn_reflns_theta_min 1.35
_exptl_absorpt_coefficient_mu 0.645
_exptl_absorpt_correction_type none
_exptl_crystal_colour yellow
_exptl_crystal_density_diffrn 1.283
_exptl_crystal_density_method 'not measured'
_exptl_crystal_description prism
_exptl_crystal_F_000 2040
_exptl_crystal_size_max 0.748
_exptl_crystal_size_mid 0.384
_exptl_crystal_size_min 0.082
_refine_diff_density_max 0.634
_refine_diff_density_min -0.662
_refine_diff_density_rms 0.071
_refine_ls_extinction_method none
_refine_ls_goodness_of_fit_ref 1.043
_refine_ls_hydrogen_treatment constr
_refine_ls_matrix_type full
_refine_ls_number_parameters 558
_refine_ls_number_reflns 10625
_refine_ls_number_restraints 0
_refine_ls_restrained_S_all 1.043
_refine_ls_R_factor_all 0.0771
_refine_ls_R_factor_gt 0.0600
_refine_ls_shift/su_max 0.006
_refine_ls_shift/su_mean 0.000
_refine_ls_structure_factor_coef Fsqd
_refine_ls_weighting_details 'calc w=1/[\s^2^(Fo^2^)+(0.0834P)^2^+1.8342P] where P=(Fo^2^+2Fc^2^)/3'
_refine_ls_weighting_scheme calc
_refine_ls_wR_factor_gt 0.1547
_refine_ls_wR_factor_ref 0.1661
_reflns_number_gt 8245
_reflns_number_total 10625
_reflns_threshold_expression >2sigma(I)
_cod_data_source_file c0dt00186d.txt
_cod_data_source_block 5
_cod_depositor_comments
;
The following automatic conversions were performed:

'_symmetry_cell_setting' value 'Monoclinic' changed to 'monoclinic'
according to /home/saulius/struct/CIF-dictionaries/cif_core.dic
dictionary named 'cif_core.dic' version 2.4.2 from 2011-04-26.

Automatic conversion script
Id: cif_fix_values 1891 2012-01-12 08:04:46Z andrius 
;
_cod_original_sg_symbol_H-M 'P2(1)/c '
_cod_database_code 7026084

loop_
_symmetry_equiv_pos_as_xyz
'x, y, z'
'-x, y+1/2, -z+1/2'
'-x, -y, -z'
'x, -y-1/2, z-1/2'

loop_
_atom_site_label
_atom_site_type_symbol
_atom_site_fract_x
_atom_site_fract_y
_atom_site_fract_z
_atom_site_U_iso_or_equiv
_atom_site_adp_type
_atom_site_occupancy
_atom_site_symmetry_multiplicity
_atom_site_calc_flag
_atom_site_refinement_flags
C1 C 0.1525(3) 0.24179(13) 0.49323(13) 0.0392(6) Uani 1 1 d .
H1 H 0.1266 0.2059 0.5165 0.047 Uiso 1 1 calc R
C2 C 0.2987(3) 0.27545(14) 0.61555(14) 0.0414(6) Uani 1 1 d .
C3 C 0.2756(3) 0.25763(16) 0.67601(14) 0.0479(7) Uani 1 1 d .
H3 H 0.1952 0.2599 0.6860 0.057 Uiso 1 1 calc R
C4 C 0.3705(4) 0.23654(19) 0.72165(17) 0.0599(9) Uani 1 1 d .
H4 H 0.3541 0.2242 0.7623 0.072 Uiso 1 1 calc R
C5 C 0.4885(4) 0.23361(19) 0.70770(18) 0.0639(10) Uani 1 1 d .
H5 H 0.5523 0.2191 0.7388 0.077 Uiso 1 1 calc R
C6 C 0.5141(3) 0.25195(19) 0.64797(19) 0.0616(9) Uani 1 1 d .
H6 H 0.5951 0.2504 0.6387 0.074 Uiso 1 1 calc R
C7 C 0.4195(3) 0.27256(16) 0.60220(16) 0.0495(7) Uani 1 1 d .
H7 H 0.4364 0.2848 0.5616 0.059 Uiso 1 1 calc R
C8 C 0.0429(3) 0.31498(14) 0.58618(13) 0.0395(6) Uani 1 1 d .
C9 C -0.0109(3) 0.37265(16) 0.58380(15) 0.0466(7) Uani 1 1 d .
H9 H 0.0256 0.4054 0.5648 0.056 Uiso 1 1 calc R
C10 C -0.1189(3) 0.38168(19) 0.60959(17) 0.0569(9) Uani 1 1 d .
H10 H -0.1552 0.4206 0.6082 0.068 Uiso 1 1 calc R
C11 C -0.1725(3) 0.33385(19) 0.63711(17) 0.0573(9) Uani 1 1 d .
H11 H -0.2447 0.3404 0.6550 0.069 Uiso 1 1 calc R
C12 C -0.1215(3) 0.27620(18) 0.63874(15) 0.0527(8) Uani 1 1 d .
H12 H -0.1597 0.2436 0.6570 0.063 Uiso 1 1 calc R
C13 C -0.0142(3) 0.26664(15) 0.61339(14) 0.0446(7) Uani 1 1 d .
H13 H 0.0206 0.2274 0.6145 0.053 Uiso 1 1 calc R
C14 C -0.1157(3) 0.25513(17) 0.45674(14) 0.0484(7) Uani 1 1 d .
C15 C -0.1875(3) 0.3072(2) 0.45351(16) 0.0591(9) Uani 1 1 d .
H15 H -0.1571 0.3440 0.4392 0.071 Uiso 1 1 calc R
C16 C -0.3039(4) 0.3055(3) 0.4711(2) 0.0781(14) Uani 1 1 d .
H16 H -0.3516 0.3413 0.4693 0.094 Uiso 1 1 calc R
C17 C -0.3491(4) 0.2525(3) 0.4910(2) 0.0866(16) Uani 1 1 d .
H17 H -0.4302 0.2510 0.5002 0.104 Uiso 1 1 calc R
C18 C -0.2764(4) 0.2006(3) 0.4979(2) 0.0784(14) Uani 1 1 d .
H18 H -0.3072 0.1646 0.5137 0.094 Uiso 1 1 calc R
C19 C -0.1582(4) 0.2013(2) 0.48153(17) 0.0600(9) Uani 1 1 d .
H19 H -0.1081 0.1664 0.4871 0.072 Uiso 1 1 calc R
C20 C 0.0254(3) 0.19389(15) 0.36912(14) 0.0442(7) Uani 1 1 d .
C21 C -0.0749(3) 0.15562(17) 0.35317(16) 0.0545(8) Uani 1 1 d .
H21 H -0.1442 0.1594 0.3742 0.065 Uiso 1 1 calc R
C22 C -0.0725(4) 0.11144(19) 0.30583(18) 0.0654(10) Uani 1 1 d .
H22 H -0.1405 0.0854 0.2953 0.079 Uiso 1 1 calc R
C23 C 0.0270(4) 0.10510(17) 0.27434(17) 0.0633(10) Uani 1 1 d .
H23 H 0.0273 0.0748 0.2427 0.076 Uiso 1 1 calc R
C24 C 0.1271(4) 0.14346(17) 0.28917(16) 0.0590(9) Uani 1 1 d .
H24 H 0.1959 0.1392 0.2679 0.071 Uiso 1 1 calc R
C25 C 0.1256(3) 0.18836(16) 0.33563(15) 0.0496(7) Uani 1 1 d .
H25 H 0.1926 0.2153 0.3447 0.060 Uiso 1 1 calc R
C26 C -0.1750(4) 0.3120(2) 0.29343(18) 0.0661(10) Uani 1 1 d .
H26A H -0.1592 0.2693 0.2859 0.099 Uiso 1 1 calc R
H26B H -0.2134 0.3308 0.2536 0.099 Uiso 1 1 calc R
H26C H -0.2296 0.3155 0.3255 0.099 Uiso 1 1 calc R
C27 C 0.0681(4) 0.34615(19) 0.25693(17) 0.0623(10) Uani 1 1 d .
H27A H 0.1465 0.3664 0.2698 0.093 Uiso 1 1 calc R
H27B H 0.0248 0.3656 0.2186 0.093 Uiso 1 1 calc R
H27C H 0.0823 0.3035 0.2479 0.093 Uiso 1 1 calc R
C28 C -0.0603(4) 0.43366(19) 0.3405(2) 0.0705(11) Uani 1 1 d .
H28A H -0.1241 0.4353 0.3677 0.106 Uiso 1 1 calc R
H28B H -0.0882 0.4549 0.3004 0.106 Uiso 1 1 calc R
H28C H 0.0137 0.4531 0.3624 0.106 Uiso 1 1 calc R
C29 C 0.2289(4) 0.49631(17) 0.51737(19) 0.0654(10) Uani 1 1 d .
H29A H 0.2372 0.4957 0.4721 0.098 Uiso 1 1 calc R
H29B H 0.2686 0.5325 0.5374 0.098 Uiso 1 1 calc R
H29C H 0.1423 0.4967 0.5218 0.098 Uiso 1 1 calc R
C30 C 0.4685(4) 0.42765(19) 0.54780(19) 0.0629(10) Uani 1 1 d .
H30A H 0.5096 0.3929 0.5702 0.094 Uiso 1 1 calc R
H30B H 0.5065 0.4651 0.5657 0.094 Uiso 1 1 calc R
H30C H 0.4757 0.4252 0.5025 0.094 Uiso 1 1 calc R
C31 C 0.2900(4) 0.42969(18) 0.64501(16) 0.0585(9) Uani 1 1 d .
H31A H 0.2045 0.4246 0.6505 0.088 Uiso 1 1 calc R
H31B H 0.3199 0.4687 0.6628 0.088 Uiso 1 1 calc R
H31C H 0.3389 0.3971 0.6672 0.088 Uiso 1 1 calc R
C32 C 0.3230(3) 0.40532(15) 0.36878(14) 0.0441(7) Uani 1 1 d .
C33 C 0.2821(4) 0.46120(16) 0.34197(16) 0.0554(8) Uani 1 1 d .
H33 H 0.2074 0.4771 0.3514 0.066 Uiso 1 1 calc R
C34 C 0.3470(4) 0.49437(19) 0.30191(18) 0.0655(10) Uani 1 1 d .
H34 H 0.3160 0.5320 0.2852 0.079 Uiso 1 1 calc R
C35 C 0.4556(4) 0.4726(2) 0.28658(18) 0.0669(11) Uani 1 1 d .
H35 H 0.4989 0.4947 0.2589 0.080 Uiso 1 1 calc R
C36 C 0.5005(4) 0.4178(2) 0.31247(19) 0.0654(10) Uani 1 1 d .
H36 H 0.5757 0.4026 0.3030 0.078 Uiso 1 1 calc R
C37 C 0.4349(3) 0.38475(18) 0.35262(16) 0.0542(8) Uani 1 1 d .
H37 H 0.4669 0.3473 0.3694 0.065 Uiso 1 1 calc R
C38 C 0.2710(3) 0.22386(14) 0.46603(13) 0.0411(6) Uani 1 1 d .
C39 C 0.3175(3) 0.16579(14) 0.47470(14) 0.0422(6) Uani 1 1 d .
C40 C 0.2665(3) 0.12374(14) 0.52053(15) 0.0444(7) Uani 1 1 d .
C41 C 0.3202(4) 0.12106(17) 0.58508(17) 0.0565(8) Uani 1 1 d .
H41 H 0.3907 0.1447 0.5989 0.068 Uiso 1 1 calc R
C42 C 0.2729(4) 0.08481(19) 0.62933(19) 0.0677(11) Uani 1 1 d .
H42 H 0.3116 0.0838 0.6723 0.081 Uiso 1 1 calc R
C43 C 0.1721(5) 0.0511(2) 0.6111(2) 0.0820(13) Uani 1 1 d .
H43 H 0.1405 0.0261 0.6410 0.098 Uiso 1 1 calc R
C44 C 0.1156(5) 0.0533(3) 0.5489(3) 0.0922(16) Uani 1 1 d .
H44 H 0.0432 0.0307 0.5365 0.111 Uiso 1 1 calc R
C45 C 0.1629(4) 0.0884(2) 0.5031(2) 0.0735(12) Uani 1 1 d .
H45 H 0.1241 0.0880 0.4601 0.088 Uiso 1 1 calc R
C46 C 0.4157(3) 0.14153(15) 0.44059(15) 0.0446(7) Uani 1 1 d .
C47 C 0.4751(3) 0.08671(16) 0.46084(18) 0.0537(8) Uani 1 1 d .
H47 H 0.4545 0.0669 0.4974 0.064 Uiso 1 1 calc R
C48 C 0.5634(4) 0.06082(18) 0.4286(2) 0.0621(9) Uani 1 1 d .
H48 H 0.6015 0.0240 0.4435 0.075 Uiso 1 1 calc R
C49 C 0.5960(4) 0.08902(18) 0.37416(19) 0.0611(9) Uani 1 1 d .
H49 H 0.6552 0.0715 0.3518 0.073 Uiso 1 1 calc R
C50 C 0.5393(4) 0.14304(19) 0.35398(18) 0.0610(9) Uani 1 1 d .
H50 H 0.5600 0.1624 0.3172 0.073 Uiso 1 1 calc R
C51 C 0.4519(3) 0.16983(17) 0.38672(16) 0.0521(8) Uani 1 1 d .
H51 H 0.4167 0.2074 0.3725 0.062 Uiso 1 1 calc R
C52 C 0.6438(6) 0.0732(3) 0.6520(3) 0.1089(19) Uiso 1 1 d .
H52A H 0.5807 0.0646 0.6149 0.131 Uiso 1 1 calc R
H52B H 0.6032 0.0885 0.6872 0.131 Uiso 1 1 calc R
C53 C 0.7174(6) 0.0155(3) 0.6729(3) 0.1016(17) Uiso 1 1 d .
H53A H 0.7336 0.0120 0.7198 0.122 Uiso 1 1 calc R
H53B H 0.6742 -0.0211 0.6548 0.122 Uiso 1 1 calc R
C54 C 0.8354(7) 0.0255(3) 0.6452(3) 0.119(2) Uiso 1 1 d .
H54A H 0.9057 0.0287 0.6798 0.143 Uiso 1 1 calc R
H54B H 0.8500 -0.0085 0.6171 0.143 Uiso 1 1 calc R
C55 C 0.8189(7) 0.0823(3) 0.6089(3) 0.1121(19) Uiso 1 1 d .
H55A H 0.8965 0.1050 0.6129 0.135 Uiso 1 1 calc R
H55B H 0.7908 0.0739 0.5632 0.135 Uiso 1 1 calc R
N1 N 0.2293(2) 0.36355(11) 0.51954(11) 0.0409(5) Uani 1 1 d .
N2 N 0.0546(2) 0.32100(12) 0.39328(12) 0.0428(6) Uani 1 1 d .
O1 O 0.3132(2) 0.26756(10) 0.43259(10) 0.0438(5) Uani 1 1 d .
O2 O 0.7284(4) 0.1162(2) 0.6357(2) 0.1147(13) Uiso 1 1 d .
Si1 Si 0.30303(9) 0.42714(4) 0.55740(4) 0.0471(2) Uani 1 1 d .
Si2 Si -0.02612(9) 0.35174(4) 0.32299(4) 0.0483(2) Uani 1 1 d .
P1 P 0.18346(7) 0.30476(4) 0.55203(3) 0.03742(17) Uani 1 1 d .
P2 P 0.02894(7) 0.25786(4) 0.42543(3) 0.04077(18) Uani 1 1 d .
Zn1 Zn 0.23511(3) 0.351308(16) 0.422491(16) 0.04207(12) Uani 1 1 d .

loop_
_atom_site_aniso_label
_atom_site_aniso_U_11
_atom_site_aniso_U_22
_atom_site_aniso_U_33
_atom_site_aniso_U_23
_atom_site_aniso_U_13
_atom_site_aniso_U_12
C1 0.0398(15) 0.0414(15) 0.0373(14) 0.0003(11) 0.0093(12) -0.0011(12)
C2 0.0387(15) 0.0464(16) 0.0395(14) -0.0001(12) 0.0073(12) 0.0004(12)
C3 0.0462(18) 0.061(2) 0.0351(14) 0.0020(13) 0.0029(13) 0.0013(14)
C4 0.059(2) 0.076(2) 0.0415(16) 0.0073(16) -0.0018(15) 0.0027(18)
C5 0.056(2) 0.077(3) 0.0528(19) 0.0045(17) -0.0121(17) 0.0073(19)
C6 0.0372(18) 0.078(3) 0.068(2) 0.0024(19) 0.0027(16) 0.0028(17)
C7 0.0420(17) 0.0578(19) 0.0499(17) 0.0029(14) 0.0110(14) -0.0011(14)
C8 0.0370(15) 0.0495(16) 0.0324(13) -0.0035(11) 0.0063(11) 0.0002(12)
C9 0.0452(18) 0.0515(17) 0.0432(15) -0.0012(13) 0.0069(13) 0.0039(14)
C10 0.051(2) 0.065(2) 0.0540(19) -0.0077(16) 0.0079(15) 0.0124(17)
C11 0.0432(19) 0.081(3) 0.0497(18) -0.0086(17) 0.0148(15) 0.0031(17)
C12 0.0478(19) 0.069(2) 0.0434(16) 0.0015(15) 0.0126(14) -0.0079(16)
C13 0.0433(17) 0.0511(17) 0.0393(14) -0.0005(12) 0.0066(12) 0.0002(13)
C14 0.0358(16) 0.071(2) 0.0383(14) -0.0068(14) 0.0060(12) -0.0049(15)
C15 0.0456(19) 0.087(3) 0.0446(17) -0.0118(17) 0.0058(14) 0.0100(18)
C16 0.053(2) 0.120(4) 0.061(2) -0.030(2) 0.0073(19) 0.011(2)
C17 0.050(2) 0.144(5) 0.069(3) -0.042(3) 0.019(2) -0.011(3)
C18 0.068(3) 0.114(4) 0.058(2) -0.022(2) 0.025(2) -0.038(3)
C19 0.054(2) 0.082(3) 0.0459(17) -0.0078(17) 0.0118(15) -0.0148(18)
C20 0.0454(17) 0.0497(17) 0.0372(14) -0.0005(12) 0.0048(12) -0.0002(13)
C21 0.053(2) 0.065(2) 0.0457(17) -0.0068(15) 0.0055(15) -0.0062(16)
C22 0.076(3) 0.064(2) 0.054(2) -0.0119(17) 0.0018(19) -0.012(2)
C23 0.090(3) 0.053(2) 0.0456(18) -0.0106(15) 0.0065(18) 0.0033(19)
C24 0.073(3) 0.063(2) 0.0431(17) -0.0072(15) 0.0154(17) 0.0103(19)
C25 0.053(2) 0.0549(19) 0.0410(16) -0.0044(13) 0.0087(14) -0.0009(15)
C26 0.054(2) 0.094(3) 0.0466(18) 0.0010(18) -0.0042(16) 0.006(2)
C27 0.067(2) 0.077(3) 0.0427(17) -0.0027(16) 0.0075(16) 0.0062(19)
C28 0.084(3) 0.067(2) 0.060(2) 0.0037(18) 0.010(2) 0.027(2)
C29 0.086(3) 0.050(2) 0.064(2) 0.0005(16) 0.022(2) 0.0015(19)
C30 0.058(2) 0.070(2) 0.062(2) -0.0052(18) 0.0116(17) -0.0175(18)
C31 0.068(2) 0.065(2) 0.0441(17) -0.0075(15) 0.0117(16) -0.0123(18)
C32 0.0466(17) 0.0494(17) 0.0363(14) -0.0011(12) 0.0066(12) -0.0037(13)
C33 0.063(2) 0.0538(19) 0.0509(18) 0.0067(14) 0.0141(16) -0.0006(16)
C34 0.083(3) 0.060(2) 0.0509(19) 0.0124(16) 0.0022(19) -0.012(2)
C35 0.070(3) 0.084(3) 0.0478(19) 0.0070(18) 0.0115(18) -0.027(2)
C36 0.049(2) 0.090(3) 0.061(2) -0.001(2) 0.0217(17) -0.0088(19)
C37 0.0485(19) 0.065(2) 0.0497(18) 0.0016(15) 0.0089(15) -0.0033(16)
C38 0.0393(16) 0.0498(16) 0.0345(13) -0.0006(11) 0.0069(11) 0.0013(13)
C39 0.0427(16) 0.0460(16) 0.0387(14) -0.0003(12) 0.0086(12) 0.0009(13)
C40 0.0453(17) 0.0420(15) 0.0467(16) 0.0017(12) 0.0099(13) 0.0046(13)
C41 0.066(2) 0.054(2) 0.0499(18) 0.0059(15) 0.0083(16) -0.0002(17)
C42 0.087(3) 0.065(2) 0.054(2) 0.0155(17) 0.022(2) 0.015(2)
C43 0.088(3) 0.082(3) 0.080(3) 0.027(2) 0.028(3) -0.001(3)
C44 0.093(4) 0.091(4) 0.094(4) 0.009(3) 0.017(3) -0.040(3)
C45 0.076(3) 0.076(3) 0.064(2) 0.007(2) -0.003(2) -0.025(2)
C46 0.0419(17) 0.0493(17) 0.0430(15) -0.0014(12) 0.0080(13) 0.0012(13)
C47 0.054(2) 0.0485(18) 0.061(2) 0.0034(14) 0.0173(16) 0.0041(15)
C48 0.057(2) 0.053(2) 0.080(3) 0.0014(17) 0.0208(19) 0.0111(16)
C49 0.055(2) 0.063(2) 0.070(2) -0.0069(17) 0.0242(18) 0.0100(17)
C50 0.059(2) 0.075(2) 0.055(2) 0.0031(17) 0.0250(17) 0.0082(18)
C51 0.052(2) 0.0576(19) 0.0484(17) 0.0059(14) 0.0140(15) 0.0107(15)
N1 0.0442(14) 0.0453(14) 0.0339(11) 0.0012(9) 0.0079(10) -0.0032(11)
N2 0.0380(13) 0.0493(14) 0.0407(13) 0.0018(10) 0.0046(10) 0.0023(11)
O1 0.0450(12) 0.0461(12) 0.0431(11) 0.0050(8) 0.0154(9) 0.0025(9)
Si1 0.0545(5) 0.0470(5) 0.0410(4) -0.0021(3) 0.0111(4) -0.0067(4)
Si2 0.0493(5) 0.0589(5) 0.0359(4) 0.0003(3) 0.0042(4) 0.0101(4)
P1 0.0374(4) 0.0436(4) 0.0319(3) 0.0011(3) 0.0073(3) 0.0005(3)
P2 0.0370(4) 0.0503(4) 0.0352(4) -0.0024(3) 0.0065(3) -0.0002(3)
Zn1 0.0449(2) 0.0464(2) 0.03606(18) 0.00374(13) 0.00977(14) 0.00032(15)

loop_
_atom_type_symbol
_atom_type_description
_atom_type_scat_dispersion_real
_atom_type_scat_dispersion_imag
_atom_type_scat_source
C C 0.0033 0.0016 'International Tables Vol C Tables 4.2.6.8 and 6.1.1.4'
H H 0.0000 0.0000 'International Tables Vol C Tables 4.2.6.8 and 6.1.1.4'
N N 0.0061 0.0033 'International Tables Vol C Tables 4.2.6.8 and 6.1.1.4'
O O 0.0106 0.0060 'International Tables Vol C Tables 4.2.6.8 and 6.1.1.4'
Si Si 0.0817 0.0704 'International Tables Vol C Tables 4.2.6.8 and 6.1.1.4'
P P 0.1023 0.0942 'International Tables Vol C Tables 4.2.6.8 and 6.1.1.4'
Zn Zn 0.2839 1.4301 'International Tables Vol C Tables 4.2.6.8 and 6.1.1.4'

loop_
_geom_angle_atom_site_label_1
_geom_angle_atom_site_label_2
_geom_angle_atom_site_label_3
_geom_angle
C38 C1 P2 108.88(19)
C38 C1 P1 110.8(2)
P2 C1 P1 114.40(16)
C38 C1 H1 107.5
P2 C1 H1 107.5
P1 C1 H1 107.5
C3 C2 C7 118.8(3)
C3 C2 P1 124.7(2)
C7 C2 P1 116.5(2)
C2 C3 C4 120.3(3)
C2 C3 H3 119.8
C4 C3 H3 119.8
C5 C4 C3 120.2(3)
C5 C4 H4 119.9
C3 C4 H4 119.9
C4 C5 C6 120.5(3)
C4 C5 H5 119.7
C6 C5 H5 119.7
C7 C6 C5 119.4(4)
C7 C6 H6 120.3
C5 C6 H6 120.3
C6 C7 C2 120.8(3)
C6 C7 H7 119.6
C2 C7 H7 119.6
C9 C8 C13 119.2(3)
C9 C8 P1 118.7(2)
C13 C8 P1 122.1(2)
C8 C9 C10 119.8(3)
C8 C9 H9 120.1
C10 C9 H9 120.1
C11 C10 C9 120.1(3)
C11 C10 H10 120.0
C9 C10 H10 120.0
C10 C11 C12 120.7(3)
C10 C11 H11 119.6
C12 C11 H11 119.6
C13 C12 C11 119.7(3)
C13 C12 H12 120.1
C11 C12 H12 120.1
C12 C13 C8 120.4(3)
C12 C13 H13 119.8
C8 C13 H13 119.8
C15 C14 C19 119.6(3)
C15 C14 P2 118.7(3)
C19 C14 P2 121.7(3)
C14 C15 C16 120.6(4)
C14 C15 H15 119.7
C16 C15 H15 119.7
C17 C16 C15 120.1(5)
C17 C16 H16 119.9
C15 C16 H16 119.9
C16 C17 C18 120.2(4)
C16 C17 H17 119.9
C18 C17 H17 119.9
C17 C18 C19 120.7(5)
C17 C18 H18 119.7
C19 C18 H18 119.7
C18 C19 C14 118.5(4)
C18 C19 H19 120.7
C14 C19 H19 120.7
C21 C20 C25 118.9(3)
C21 C20 P2 123.9(3)
C25 C20 P2 116.8(2)
C20 C21 C22 119.6(4)
C20 C21 H21 120.2
C22 C21 H21 120.2
C23 C22 C21 121.3(4)
C23 C22 H22 119.3
C21 C22 H22 119.3
C22 C23 C24 119.7(3)
C22 C23 H23 120.1
C24 C23 H23 120.1
C23 C24 C25 119.7(4)
C23 C24 H24 120.1
C25 C24 H24 120.1
C24 C25 C20 120.6(3)
C24 C25 H25 119.7
C20 C25 H25 119.7
Si2 C26 H26A 109.5
Si2 C26 H26B 109.5
H26A C26 H26B 109.5
Si2 C26 H26C 109.5
H26A C26 H26C 109.5
H26B C26 H26C 109.5
Si2 C27 H27A 109.5
Si2 C27 H27B 109.5
H27A C27 H27B 109.5
Si2 C27 H27C 109.5
H27A C27 H27C 109.5
H27B C27 H27C 109.5
Si2 C28 H28A 109.5
Si2 C28 H28B 109.5
H28A C28 H28B 109.5
Si2 C28 H28C 109.5
H28A C28 H28C 109.5
H28B C28 H28C 109.5
Si1 C29 H29A 109.5
Si1 C29 H29B 109.5
H29A C29 H29B 109.5
Si1 C29 H29C 109.5
H29A C29 H29C 109.5
H29B C29 H29C 109.5
Si1 C30 H30A 109.5
Si1 C30 H30B 109.5
H30A C30 H30B 109.5
Si1 C30 H30C 109.5
H30A C30 H30C 109.5
H30B C30 H30C 109.5
Si1 C31 H31A 109.5
Si1 C31 H31B 109.5
H31A C31 H31B 109.5
Si1 C31 H31C 109.5
H31A C31 H31C 109.5
H31B C31 H31C 109.5
C33 C32 C37 115.2(3)
C33 C32 Zn1 126.8(3)
C37 C32 Zn1 117.9(3)
C34 C33 C32 122.8(4)
C34 C33 H33 118.6
C32 C33 H33 118.6
C35 C34 C33 120.5(4)
C35 C34 H34 119.8
C33 C34 H34 119.8
C34 C35 C36 118.8(4)
C34 C35 H35 120.6
C36 C35 H35 120.6
C35 C36 C37 120.3(4)
C35 C36 H36 119.8
C37 C36 H36 119.8
C36 C37 C32 122.3(4)
C36 C37 H37 118.8
C32 C37 H37 118.8
O1 C38 C39 126.3(3)
O1 C38 C1 113.4(3)
C39 C38 C1 120.2(3)
C38 C39 C46 123.5(3)
C38 C39 C40 119.1(3)
C46 C39 C40 117.4(3)
C45 C40 C41 116.4(3)
C45 C40 C39 123.2(3)
C41 C40 C39 120.4(3)
C42 C41 C40 122.1(4)
C42 C41 H41 118.9
C40 C41 H41 118.9
C43 C42 C41 120.2(4)
C43 C42 H42 119.9
C41 C42 H42 119.9
C42 C43 C44 119.6(4)
C42 C43 H43 120.2
C44 C43 H43 120.2
C43 C44 C45 121.3(4)
C43 C44 H44 119.3
C45 C44 H44 119.3
C40 C45 C44 120.4(4)
C40 C45 H45 119.8
C44 C45 H45 119.8
C51 C46 C47 116.7(3)
C51 C46 C39 123.3(3)
C47 C46 C39 120.0(3)
C48 C47 C46 122.0(3)
C48 C47 H47 119.0
C46 C47 H47 119.0
C47 C48 C49 120.4(4)
C47 C48 H48 119.8
C49 C48 H48 119.8
C50 C49 C48 118.3(3)
C50 C49 H49 120.8
C48 C49 H49 120.8
C49 C50 C51 121.6(3)
C49 C50 H50 119.2
C51 C50 H50 119.2
C50 C51 C46 121.0(3)
C50 C51 H51 119.5
C46 C51 H51 119.5
O2 C52 C53 106.5(5)
O2 C52 H52A 110.4
C53 C52 H52A 110.4
O2 C52 H52B 110.4
C53 C52 H52B 110.4
H52A C52 H52B 108.6
C54 C53 C52 102.5(5)
C54 C53 H53A 111.3
C52 C53 H53A 111.3
C54 C53 H53B 111.3
C52 C53 H53B 111.3
H53A C53 H53B 109.2
C55 C54 C53 106.2(6)
C55 C54 H54A 110.5
C53 C54 H54A 110.5
C55 C54 H54B 110.5
C53 C54 H54B 110.5
H54A C54 H54B 108.7
O2 C55 C54 106.0(6)
O2 C55 H55A 110.5
C54 C55 H55A 110.5
O2 C55 H55B 110.5
C54 C55 H55B 110.5
H55A C55 H55B 108.7
P1 N1 Si1 127.76(15)
P1 N1 Zn1 112.42(13)
Si1 N1 Zn1 118.20(13)
P2 N2 Si2 126.86(16)
P2 N2 Zn1 111.96(13)
Si2 N2 Zn1 117.69(14)
C38 O1 Zn1 122.58(19)
C52 O2 C55 106.0(5)
N1 Si1 C29 107.66(17)
N1 Si1 C30 110.47(16)
C29 Si1 C30 108.3(2)
N1 Si1 C31 111.98(15)
C29 Si1 C31 109.14(18)
C30 Si1 C31 109.20(18)
N2 Si2 C27 109.85(16)
N2 Si2 C26 114.14(16)
C27 Si2 C26 106.20(19)
N2 Si2 C28 107.11(16)
C27 Si2 C28 111.1(2)
C26 Si2 C28 108.5(2)
N1 P1 C8 114.70(14)
N1 P1 C2 112.06(14)
C8 P1 C2 107.08(14)
N1 P1 C1 111.00(13)
C8 P1 C1 105.99(14)
C2 P1 C1 105.40(14)
N2 P2 C14 114.02(16)
N2 P2 C20 112.34(14)
C14 P2 C20 106.02(16)
N2 P2 C1 109.79(14)
C14 P2 C1 107.19(14)
C20 P2 C1 107.11(14)
C32 Zn1 O1 111.42(11)
C32 Zn1 N1 125.07(11)
O1 Zn1 N1 95.18(9)
C32 Zn1 N2 122.90(12)
O1 Zn1 N2 96.37(10)
N1 Zn1 N2 99.26(10)

loop_
_geom_bond_atom_site_label_1
_geom_bond_atom_site_label_2
_geom_bond_distance
C1 C38 1.550(4)
C1 P2 1.847(3)
C1 P1 1.850(3)
C1 H1 0.9900
C2 C3 1.390(4)
C2 C7 1.399(4)
C2 P1 1.813(3)
C3 C4 1.385(5)
C3 H3 0.9400
C4 C5 1.373(6)
C4 H4 0.9400
C5 C6 1.388(6)
C5 H5 0.9400
C6 C7 1.382(5)
C6 H6 0.9400
C7 H7 0.9400
C8 C9 1.393(4)
C8 C13 1.397(4)
C8 P1 1.813(3)
C9 C10 1.392(5)
C9 H9 0.9400
C10 C11 1.372(6)
C10 H10 0.9400
C11 C12 1.380(6)
C11 H11 0.9400
C12 C13 1.382(5)
C12 H12 0.9400
C13 H13 0.9400
C14 C15 1.382(5)
C14 C19 1.398(5)
C14 P2 1.811(3)
C15 C16 1.385(6)
C15 H15 0.9400
C16 C17 1.354(8)
C16 H16 0.9400
C17 C18 1.384(8)
C17 H17 0.9400
C18 C19 1.393(6)
C18 H18 0.9400
C19 H19 0.9400
C20 C21 1.385(5)
C20 C25 1.400(5)
C20 P2 1.832(3)
C21 C22 1.392(5)
C21 H21 0.9400
C22 C23 1.368(6)
C22 H22 0.9400
C23 C24 1.382(6)
C23 H23 0.9400
C24 C25 1.388(5)
C24 H24 0.9400
C25 H25 0.9400
C26 Si2 1.874(4)
C26 H26A 0.9700
C26 H26B 0.9700
C26 H26C 0.9700
C27 Si2 1.858(4)
C27 H27A 0.9700
C27 H27B 0.9700
C27 H27C 0.9700
C28 Si2 1.882(4)
C28 H28A 0.9700
C28 H28B 0.9700
C28 H28C 0.9700
C29 Si1 1.860(4)
C29 H29A 0.9700
C29 H29B 0.9700
C29 H29C 0.9700
C30 Si1 1.859(4)
C30 H30A 0.9700
C30 H30B 0.9700
C30 H30C 0.9700
C31 Si1 1.870(3)
C31 H31A 0.9700
C31 H31B 0.9700
C31 H31C 0.9700
C32 C33 1.394(5)
C32 C37 1.399(5)
C32 Zn1 1.985(3)
C33 C34 1.389(5)
C33 H33 0.9400
C34 C35 1.368(6)
C34 H34 0.9400
C35 C36 1.380(6)
C35 H35 0.9400
C36 C37 1.393(5)
C36 H36 0.9400
C37 H37 0.9400
C38 O1 1.314(4)
C38 C39 1.373(4)
C39 C46 1.482(4)
C39 C40 1.502(4)
C40 C45 1.380(5)
C40 C41 1.397(5)
C41 C42 1.383(5)
C41 H41 0.9400
C42 C43 1.338(7)
C42 H42 0.9400
C43 C44 1.361(7)
C43 H43 0.9400
C44 C45 1.392(6)
C44 H44 0.9400
C45 H45 0.9400
C46 C51 1.401(5)
C46 C47 1.402(5)
C47 C48 1.386(5)
C47 H47 0.9400
C48 C49 1.395(6)
C48 H48 0.9400
C49 C50 1.374(5)
C49 H49 0.9400
C50 C51 1.393(5)
C50 H50 0.9400
C51 H51 0.9400
C52 O2 1.403(7)
C52 C53 1.528(8)
C52 H52A 0.9800
C52 H52B 0.9800
C53 C54 1.515(9)
C53 H53A 0.9800
C53 H53B 0.9800
C54 C55 1.457(9)
C54 H54A 0.9800
C54 H54B 0.9800
C55 O2 1.424(7)
C55 H55A 0.9800
C55 H55B 0.9800
N1 P1 1.576(3)
N1 Si1 1.743(3)
N1 Zn1 2.069(2)
N2 P2 1.584(3)
N2 Si2 1.740(3)
N2 Zn1 2.093(3)
O1 Zn1 2.024(2)
